data_7021995
loop_
_publ_author_name
'Pokharel, Uttam R.'
'Fronczek, Frank R.'
'Maverick, Andrew W.'

_publ_section_title
;
 Cyclic pyridyltriazole-Cu(ii) dimers as supramolecular hosts.
;
_journal_issue 39
_journal_name_full 'Dalton transactions (Cambridge, England : 2003)'
_journal_page_first 14064
_journal_page_last 14067
_journal_paper_doi 10.1039/c3dt52208c
_journal_volume 42
_journal_year 2013
_chemical_formula_moiety 'C44 H36 Cl2 Cu2 N16, 2(Cl), 4(C3 H6 N O)'
_chemical_formula_sum 'C56 H64 Cl4 Cu2 N20 O4'
_chemical_formula_weight 1350.15
_chemical_name_systematic
;
?
;
_space_group_IT_number 64
_symmetry_cell_setting orthorhombic
_symmetry_space_group_name_Hall '-C 2ac 2'
_symmetry_space_group_name_H-M 'C m c a'
_atom_sites_solution_hydrogens geom
_atom_sites_solution_primary direct
_atom_sites_solution_secondary difmap
_audit_creation_method SHELXL-97
_cell_angle_alpha 90
_cell_angle_beta 90
_cell_angle_gamma 90
_cell_formula_units_Z 4
_cell_length_a 19.246(2)
_cell_length_b 14.0507(15)
_cell_length_c 22.037(3)
_cell_measurement_reflns_used 9955
_cell_measurement_temperature 90.0(5)
_cell_measurement_theta_max 30.50
_cell_measurement_theta_min 2.58
_cell_volume 5959.2(12)
_computing_cell_refinement 'Bruker SAINT'
_computing_data_collection 'Bruker APEX2'
_computing_data_reduction 'Bruker SAINT'
_computing_molecular_graphics 'ORTEP-3 for Windows (Farrugia, 1997)'
_computing_publication_material 'SHELXL-97 (Sheldrick, 2008)'
_computing_structure_refinement 'SHELXL-97 (Sheldrick, 2008)'
_computing_structure_solution 'SHELXS-97 (Sheldrick, 2008)'
_diffrn_ambient_temperature 90.0(5)
_diffrn_measured_fraction_theta_full 1.000
_diffrn_measured_fraction_theta_max 0.997
_diffrn_measurement_device_type 'Bruker Kappa APEX-II DUO'
_diffrn_measurement_method '\f and \w scans'
_diffrn_radiation_monochromator 'TRIUMPH curved graphite'
_diffrn_radiation_source 'fine-focus sealed tube'
_diffrn_radiation_type MoK\a
_diffrn_radiation_wavelength 0.71073
_diffrn_reflns_av_R_equivalents 0.0438
_diffrn_reflns_av_sigmaI/netI 0.0346
_diffrn_reflns_limit_h_max 27
_diffrn_reflns_limit_h_min -27
_diffrn_reflns_limit_k_max 19
_diffrn_reflns_limit_k_min -20
_diffrn_reflns_limit_l_max 29
_diffrn_reflns_limit_l_min -31
_diffrn_reflns_number 45945
_diffrn_reflns_theta_full 25.00
_diffrn_reflns_theta_max 30.60
_diffrn_reflns_theta_min 1.85
_exptl_absorpt_coefficient_mu 0.958
_exptl_absorpt_correction_T_max 0.9627
_exptl_absorpt_correction_T_min 0.8540
_exptl_absorpt_correction_type multi-scan
_exptl_absorpt_process_details 'SADABS (Sheldrick, 2004)'
_exptl_crystal_colour blue
_exptl_crystal_density_diffrn 1.505
_exptl_crystal_density_method 'not measured'
_exptl_crystal_description rhomb
_exptl_crystal_F_000 2792
_exptl_crystal_size_max 0.17
_exptl_crystal_size_mid 0.16
_exptl_crystal_size_min 0.04
_platon_squeeze_details
;
The 318 electrons per cell removed by SQUEEZE correspond closely to 8
disordered dimethylformamide molecules per cell, or two per Cu dimer.
These are included, in addition to the ordered DMF, in the formula,
density, etc.
;
_refine_diff_density_max 1.053
_refine_diff_density_min -0.656
_refine_diff_density_rms 0.086
_refine_ls_extinction_method none
_refine_ls_goodness_of_fit_ref 1.069
_refine_ls_hydrogen_treatment constr
_refine_ls_matrix_type full
_refine_ls_number_parameters 184
_refine_ls_number_reflns 4699
_refine_ls_number_restraints 0
_refine_ls_restrained_S_all 1.069
_refine_ls_R_factor_all 0.0691
_refine_ls_R_factor_gt 0.0455
_refine_ls_shift/su_max 0.001
_refine_ls_shift/su_mean 0.000
_refine_ls_structure_factor_coef Fsqd
_refine_ls_weighting_details 'calc w=1/[\s^2^(Fo^2^)+(0.0524P)^2^+10.9299P] where P=(Fo^2^+2Fc^2^)/3'
_refine_ls_weighting_scheme calc
_refine_ls_wR_factor_gt 0.1128
_refine_ls_wR_factor_ref 0.1203
_reflns_number_gt 3418
_reflns_number_total 4699
_reflns_threshold_expression I>2\s(I)
_cod_data_source_file c3dt52208c.txt
_cod_data_source_block Uttam22
_cod_depositor_comments
;
The following automatic conversions were performed:

'_symmetry_cell_setting' value 'Orthorhombic' changed to
'orthorhombic' according to
/home/saulius/struct/CIF-dictionaries/cif_core.dic dictionary named
'cif_core.dic' version 2.4.2 from 2011-04-26.

Automatic conversion script
Id: cif_fix_values 1891 2012-01-12 08:04:46Z andrius 
;
_cod_original_sg_symbol_Hall '-C 2bc 2 '
_cod_original_sg_symbol_H-M 'C m c a '
_cod_database_code 7021995

loop_
_symmetry_equiv_pos_as_xyz
'x, y, z'
'-x, -y+1/2, z+1/2'
'-x, y+1/2, -z+1/2'
'x, -y, -z'
'x+1/2, y+1/2, z'
'-x+1/2, -y+1, z+1/2'
'-x+1/2, y+1, -z+1/2'
'x+1/2, -y+1/2, -z'
'-x, -y, -z'
'x, y-1/2, -z-1/2'
'x, -y-1/2, z-1/2'
'-x, y, z'
'-x+1/2, -y+1/2, -z'
'x+1/2, y, -z-1/2'
'x+1/2, -y, z-1/2'
'-x+1/2, y+1/2, z'

loop_
_atom_site_label
_atom_site_type_symbol
_atom_site_fract_x
_atom_site_fract_y
_atom_site_fract_z
_atom_site_U_iso_or_equiv
_atom_site_adp_type
_atom_site_occupancy
_atom_site_symmetry_multiplicity
_atom_site_calc_flag
_atom_site_refinement_flags
Cu1 Cu 0.314485(17) 0.0000 0.5000 0.01358(10) Uani 1 2 d S
Cl1 Cl 0.18619(3) 0.0000 0.5000 0.01923(15) Uani 1 2 d S
N1 N 0.32089(8) 0.10262(12) 0.56495(8) 0.0152(3) Uani 1 1 d .
N2 N 0.33516(8) 0.11193(12) 0.44831(8) 0.0154(3) Uani 1 1 d .
N3 N 0.34488(9) 0.12441(13) 0.38982(8) 0.0182(4) Uani 1 1 d .
N4 N 0.35501(9) 0.21796(13) 0.38291(8) 0.0183(4) Uani 1 1 d .
C1 C 0.31016(11) 0.09049(16) 0.62476(10) 0.0194(4) Uani 1 1 d .
H1 H 0.3042 0.0278 0.6401 0.023 Uiso 1 1 calc R
C2 C 0.30757(11) 0.16608(16) 0.66445(10) 0.0221(4) Uani 1 1 d .
H2 H 0.3001 0.1553 0.7065 0.027 Uiso 1 1 calc R
C3 C 0.31593(11) 0.25822(15) 0.64272(11) 0.0216(5) Uani 1 1 d .
H3 H 0.3138 0.3111 0.6695 0.026 Uiso 1 1 calc R
C4 C 0.32744(10) 0.27145(15) 0.58122(10) 0.0189(4) Uani 1 1 d .
H4 H 0.3337 0.3336 0.5651 0.023 Uiso 1 1 calc R
C5 C 0.32959(9) 0.19234(14) 0.54369(10) 0.0146(4) Uani 1 1 d .
C6 C 0.33923(9) 0.19633(14) 0.47812(10) 0.0153(4) Uani 1 1 d .
C7 C 0.35198(10) 0.26528(15) 0.43569(10) 0.0182(4) Uani 1 1 d .
H7 H 0.3575 0.3317 0.4422 0.022 Uiso 1 1 calc R
C8 C 0.36906(11) 0.25391(16) 0.32106(11) 0.0233(5) Uani 1 1 d .
H8A H 0.3708 0.3243 0.3217 0.028 Uiso 1 1 calc R
H8B H 0.3310 0.2343 0.2935 0.028 Uiso 1 1 calc R
C9 C 0.43726(10) 0.21521(16) 0.29784(10) 0.0193(4) Uani 1 1 d .
C10 C 0.43753(11) 0.14032(17) 0.25669(11) 0.0235(5) Uani 1 1 d .
H10 H 0.3948 0.1140 0.2431 0.028 Uiso 1 1 calc R
C11 C 0.5000 0.2530(2) 0.31778(14) 0.0189(6) Uani 1 2 d S
H11 H 0.5000 0.3051 0.3453 0.023 Uiso 1 2 calc SR
C12 C 0.5000 0.1039(3) 0.23543(16) 0.0280(7) Uani 1 2 d S
H12 H 0.5000 0.0541 0.2063 0.034 Uiso 1 2 calc SR
Cl2 Cl 0.2500 0.05652(6) 0.2500 0.02617(18) Uani 1 2 d S
O1 O 0.5000 0.1623(4) 0.5225(2) 0.0943(17) Uani 1 2 d S
N5 N 0.5000 0.1059(2) 0.61655(16) 0.0369(8) Uani 1 2 d S
C13 C 0.5000 0.1736(5) 0.5771(3) 0.0641(16) Uani 1 2 d S
H13 H 0.5000 0.2371 0.5919 0.077 Uiso 1 2 calc SR
C14 C 0.5000 0.0060(3) 0.6008(3) 0.0672(17) Uani 1 2 d S
H14A H 0.4591 -0.0248 0.6186 0.101 Uiso 0.50 1 d PR
H14B H 0.5422 -0.0240 0.6166 0.101 Uiso 0.50 1 d PR
H14C H 0.5000 -0.0008 0.5565 0.101 Uiso 1 2 d SR
C15 C 0.5000 0.1227(4) 0.6818(2) 0.0585(13) Uani 1 2 d S
H15A H 0.4881 0.1893 0.6899 0.088 Uiso 0.50 1 d PR
H15B H 0.5462 0.1089 0.6983 0.088 Uiso 0.50 1 d PR
H15C H 0.4656 0.0811 0.7012 0.088 Uiso 0.50 1 d PR

loop_
_atom_site_aniso_label
_atom_site_aniso_U_11
_atom_site_aniso_U_22
_atom_site_aniso_U_33
_atom_site_aniso_U_23
_atom_site_aniso_U_13
_atom_site_aniso_U_12
Cu1 0.01847(16) 0.01287(16) 0.00940(17) -0.00097(14) 0.000 0.000
Cl1 0.0164(3) 0.0153(3) 0.0260(4) -0.0013(3) 0.000 0.000
N1 0.0182(7) 0.0158(8) 0.0117(9) -0.0004(7) -0.0005(6) -0.0004(6)
N2 0.0173(7) 0.0189(9) 0.0101(8) -0.0007(7) 0.0007(6) -0.0010(6)
N3 0.0220(8) 0.0197(9) 0.0130(9) 0.0028(7) 0.0013(7) -0.0001(6)
N4 0.0185(8) 0.0205(9) 0.0158(9) 0.0059(8) 0.0016(7) 0.0002(6)
C1 0.0262(10) 0.0191(10) 0.0128(10) -0.0013(8) 0.0009(8) -0.0008(8)
C2 0.0289(10) 0.0258(11) 0.0116(10) -0.0046(9) 0.0008(8) -0.0005(8)
C3 0.0263(10) 0.0189(10) 0.0197(12) -0.0080(9) -0.0015(9) 0.0006(8)
C4 0.0213(9) 0.0153(9) 0.0202(11) -0.0001(9) -0.0006(8) -0.0016(7)
C5 0.0135(7) 0.0159(9) 0.0145(10) -0.0008(8) -0.0002(7) -0.0014(6)
C6 0.0138(8) 0.0160(9) 0.0159(10) -0.0015(8) -0.0007(7) -0.0006(7)
C7 0.0179(8) 0.0185(10) 0.0181(11) 0.0026(8) -0.0004(8) -0.0013(7)
C8 0.0222(9) 0.0295(12) 0.0182(12) 0.0088(9) 0.0038(8) 0.0034(8)
C9 0.0195(9) 0.0243(11) 0.0141(11) 0.0076(9) 0.0008(8) 0.0006(7)
C10 0.0245(10) 0.0268(11) 0.0191(12) 0.0050(10) -0.0038(9) -0.0035(8)
C11 0.0234(13) 0.0198(14) 0.0136(15) 0.0034(12) 0.000 0.000
C12 0.0340(16) 0.0257(17) 0.0243(19) -0.0046(14) 0.000 0.000
Cl2 0.0280(3) 0.0333(4) 0.0172(4) 0.000 -0.0055(3) 0.000
O1 0.0344(17) 0.200(6) 0.049(2) 0.013(3) 0.000 0.000
N5 0.0244(14) 0.0450(19) 0.041(2) -0.0163(17) 0.000 0.000
C13 0.029(2) 0.084(4) 0.080(4) 0.023(3) 0.000 0.000
C14 0.044(3) 0.046(3) 0.112(5) -0.015(3) 0.000 0.000
C15 0.055(3) 0.063(3) 0.057(3) -0.008(3) 0.000 0.000

loop_
_atom_type_symbol
_atom_type_description
_atom_type_scat_dispersion_real
_atom_type_scat_dispersion_imag
_atom_type_scat_source
C C 0.0033 0.0016 'International Tables Vol C Tables 4.2.6.8 and 6.1.1.4'
H H 0.0000 0.0000 'International Tables Vol C Tables 4.2.6.8 and 6.1.1.4'
N N 0.0061 0.0033 'International Tables Vol C Tables 4.2.6.8 and 6.1.1.4'
Cl Cl 0.1484 0.1585 'International Tables Vol C Tables 4.2.6.8 and 6.1.1.4'
Cu Cu 0.3201 1.2651 'International Tables Vol C Tables 4.2.6.8 and 6.1.1.4'
O O 0.0106 0.0060 'International Tables Vol C Tables 4.2.6.8 and 6.1.1.4'

loop_
_geom_angle_atom_site_label_1
_geom_angle_atom_site_label_2
_geom_angle_atom_site_label_3
_geom_angle
_geom_angle_site_symmetry_1
_geom_angle_site_symmetry_3
N2 Cu1 N2 156.85(10) 4_556 .
N2 Cu1 N1 98.38(7) 4_556 .
N2 Cu1 N1 80.21(7) . .
N2 Cu1 N1 80.21(7) 4_556 4_556
N2 Cu1 N1 98.38(7) . 4_556
N1 Cu1 N1 173.05(9) . 4_556
N2 Cu1 Cl1 101.58(5) 4_556 .
N2 Cu1 Cl1 101.58(5) . .
N1 Cu1 Cl1 93.47(5) . .
N1 Cu1 Cl1 93.47(5) 4_556 .
C1 N1 C5 118.41(18) . .
C1 N1 Cu1 126.16(14) . .
C5 N1 Cu1 115.04(14) . .
N3 N2 C6 110.47(17) . .
N3 N2 Cu1 134.27(14) . .
C6 N2 Cu1 115.24(14) . .
N2 N3 N4 105.28(17) . .
N3 N4 C7 112.47(18) . .
N3 N4 C8 117.86(18) . .
C7 N4 C8 129.66(19) . .
N1 C1 C2 122.0(2) . .
N1 C1 H1 119.0 . .
C2 C1 H1 119.0 . .
C1 C2 C3 119.7(2) . .
C1 C2 H2 120.1 . .
C3 C2 H2 120.1 . .
C4 C3 C2 118.7(2) . .
C4 C3 H3 120.6 . .
C2 C3 H3 120.6 . .
C3 C4 C5 118.7(2) . .
C3 C4 H4 120.6 . .
C5 C4 H4 120.6 . .
N1 C5 C4 122.4(2) . .
N1 C5 C6 113.21(18) . .
C4 C5 C6 124.35(19) . .
N2 C6 C7 107.34(19) . .
N2 C6 C5 116.01(18) . .
C7 C6 C5 136.65(19) . .
N4 C7 C6 104.44(19) . .
N4 C7 H7 127.8 . .
C6 C7 H7 127.8 . .
N4 C8 C9 110.38(18) . .
N4 C8 H8A 109.6 . .
C9 C8 H8A 109.6 . .
N4 C8 H8B 109.6 . .
C9 C8 H8B 109.6 . .
H8A C8 H8B 108.1 . .
C10 C9 C11 119.5(2) . .
C10 C9 C8 119.82(19) . .
C11 C9 C8 120.7(2) . .
C12 C10 C9 120.2(2) . .
C12 C10 H10 119.9 . .
C9 C10 H10 119.9 . .
C9 C11 C9 120.5(3) . 12_655
C9 C11 H11 119.7 . .
C9 C11 H11 119.7 12_655 .
C10 C12 C10 120.0(3) 12_655 .
C10 C12 H12 120.0 12_655 .
C10 C12 H12 120.0 . .
C13 N5 C14 123.7(5) . .
C13 N5 C15 123.1(5) . .
C14 N5 C15 113.2(4) . .
O1 C13 N5 124.9(7) . .
O1 C13 H13 117.6 . .
N5 C13 H13 117.6 . .
N5 C14 H14A 109.4 . .
N5 C14 H14B 109.4 . .
H14A C14 H14B 109.5 . .
N5 C14 H14C 109.5 . .
H14A C14 H14C 110.8 . .
H14B C14 H14C 108.1 . .
N5 C15 H15A 109.5 . .
N5 C15 H15B 109.5 . .
H15A C15 H15B 109.5 . .
N5 C15 H15C 109.5 . .
H15A C15 H15C 109.5 . .
H15B C15 H15C 109.5 . .

loop_
_geom_bond_atom_site_label_1
_geom_bond_atom_site_label_2
_geom_bond_distance
_geom_bond_site_symmetry_2
Cu1 N2 1.9823(17) 4_556
Cu1 N2 1.9823(18) .
Cu1 N1 2.0355(17) .
Cu1 N1 2.0355(17) 4_556
Cu1 Cl1 2.4692(8) .
N1 C1 1.345(3) .
N1 C5 1.355(3) .
N2 N3 1.314(2) .
N2 C6 1.358(3) .
N3 N4 1.338(2) .
N4 C7 1.341(3) .
N4 C8 1.479(3) .
C1 C2 1.377(3) .
C1 H1 0.9500 .
C2 C3 1.390(3) .
C2 H2 0.9500 .
C3 C4 1.386(3) .
C3 H3 0.9500 .
C4 C5 1.386(3) .
C4 H4 0.9500 .
C5 C6 1.458(3) .
C6 C7 1.369(3) .
C7 H7 0.9500 .
C8 C9 1.510(3) .
C8 H8A 0.9900 .
C8 H8B 0.9900 .
C9 C10 1.389(3) .
C9 C11 1.390(3) .
C10 C12 1.388(3) .
C10 H10 0.9500 .
C11 C9 1.391(3) 12_655
C11 H11 0.9500 .
C12 C10 1.388(3) 12_655
C12 H12 0.9500 .
O1 C13 1.215(7) .
N5 C13 1.288(6) .
N5 C14 1.446(6) .
N5 C15 1.458(6) .
C13 H13 0.9500 .
C14 H14A 0.9800 .
C14 H14B 0.9800 .
C14 H14C 0.9796 .
C15 H15A 0.9800 .
C15 H15B 0.9800 .
C15 H15C 0.9800 .

loop_
_platon_squeeze_void_nr
_platon_squeeze_void_average_x
_platon_squeeze_void_average_y
_platon_squeeze_void_average_z
_platon_squeeze_void_volume
_platon_squeeze_void_count_electrons
_platon_squeeze_void_content
1 0.000 0.000 0.500 211 79 ' '
2 0.500 0.000 0.000 211 79 ' '
3 0.000 0.500 0.000 211 79 ' '
4 0.500 0.500 0.500 211 79 ' '
